data_4074238
loop_
_publ_author_name
'Zirngast, Michaela'
'Marschner, Christoph'
'Baumgartner, Judith'

_publ_section_title
;
 Cobalt-Assisted Silicon&#x2212;Silicon Bond Activation
;
_journal_issue 20
_journal_name_full Organometallics
_journal_page_first 4897
_journal_paper_doi 10.1021/om0604831
_journal_volume 25
_journal_year 2006
_chemical_formula_sum 'C23 H14 Co4 O12 Si2'
_chemical_formula_weight 774.24
_chemical_name_systematic
;
 ?
;
_space_group_IT_number 2
_symmetry_cell_setting triclinic
_symmetry_space_group_name_Hall '-P 1'
_symmetry_space_group_name_H-M 'P -1'
_atom_sites_solution_hydrogens geom
_atom_sites_solution_primary direct
_atom_sites_solution_secondary difmap
_audit_creation_method SHELXL-97
_cell_angle_alpha 79.76(3)
_cell_angle_beta 78.22(3)
_cell_angle_gamma 83.52(3)
_cell_formula_units_Z 2
_cell_length_a 9.0537(18)
_cell_length_b 10.563(2)
_cell_length_c 15.355(3)
_cell_measurement_temperature 100(2)
_cell_volume 1410.2(5)
_computing_cell_refinement 'Bruker XSCANS'
_computing_data_collection 'Bruker XSCANS'
_computing_data_reduction 'Bruker SHELXTL'
_computing_molecular_graphics 'Bruker SHELXTL'
_computing_publication_material 'Bruker SHELXTL'
_computing_structure_refinement 'SHELXL-97 (Sheldrick, 1997)'
_computing_structure_solution 'SHELXS-97 (Sheldrick, 1990)'
_diffrn_ambient_temperature 100(2)
_diffrn_measured_fraction_theta_full 0.980
_diffrn_measured_fraction_theta_max 0.980
_diffrn_measurement_device_type 'Bruker P4'
_diffrn_measurement_method '\w scans'
_diffrn_radiation_monochromator graphite
_diffrn_radiation_source 'fine-focus sealed tube'
_diffrn_radiation_type MoK\a
_diffrn_radiation_wavelength 0.71073
_diffrn_reflns_av_R_equivalents 0.0235
_diffrn_reflns_av_sigmaI/netI 0.0364
_diffrn_reflns_limit_h_max 10
_diffrn_reflns_limit_h_min -10
_diffrn_reflns_limit_k_max 12
_diffrn_reflns_limit_k_min -12
_diffrn_reflns_limit_l_max 18
_diffrn_reflns_limit_l_min -18
_diffrn_reflns_number 9951
_diffrn_reflns_theta_full 25.00
_diffrn_reflns_theta_max 25.00
_diffrn_reflns_theta_min 1.97
_diffrn_standards_interval_time 10
_exptl_absorpt_coefficient_mu 2.457
_exptl_absorpt_correction_T_max 0.6393
_exptl_absorpt_correction_T_min 0.4180
_exptl_absorpt_correction_type SADABS
_exptl_absorpt_process_details XPREP
_exptl_crystal_colour red
_exptl_crystal_density_diffrn 1.823
_exptl_crystal_density_method 'not measured'
_exptl_crystal_description blocks
_exptl_crystal_F_000 768
_exptl_crystal_size_max 0.43
_exptl_crystal_size_mid 0.35
_exptl_crystal_size_min 0.20
_refine_diff_density_max 0.553
_refine_diff_density_min -0.360
_refine_diff_density_rms 0.091
_refine_ls_extinction_method none
_refine_ls_goodness_of_fit_ref 1.092
_refine_ls_hydrogen_treatment mixed
_refine_ls_matrix_type full
_refine_ls_number_parameters 373
_refine_ls_number_reflns 4867
_refine_ls_number_restraints 0
_refine_ls_restrained_S_all 1.092
_refine_ls_R_factor_all 0.0367
_refine_ls_R_factor_gt 0.0316
_refine_ls_shift/su_max 0.093
_refine_ls_shift/su_mean 0.008
_refine_ls_structure_factor_coef Fsqd
_refine_ls_weighting_details 'calc w=1/[\s^2^(Fo^2^)+(0.0380P)^2^+0.8225P] where P=(Fo^2^+2Fc^2^)/3'
_refine_ls_weighting_scheme calc
_refine_ls_wR_factor_gt 0.0772
_refine_ls_wR_factor_ref 0.0799
_reflns_number_gt 4330
_reflns_number_total 4867
_reflns_threshold_expression >2sigma(I)
_cod_data_source_file om0604831si20060720_042426.cif
_cod_data_source_block 13_242j
_cod_depositor_comments
;
The following automatic conversions were performed:

'_symmetry_cell_setting' value 'Triclinic' changed to 'triclinic'
according to /home/saulius/struct/CIF-dictionaries/cif_core.dic
dictionary named 'cif_core.dic' version 2.4.1 from 2010-06-29.

Automatic conversion script
Id: cif_fix_values 1715 2011-07-08 13:25:40Z adriana 
;
_cod_original_sg_symbol_H-M P-1
_cod_database_code 4074238

loop_
_symmetry_equiv_pos_as_xyz
'x, y, z'
'-x, -y, -z'

loop_
_atom_site_label
_atom_site_type_symbol
_atom_site_fract_x
_atom_site_fract_y
_atom_site_fract_z
_atom_site_U_iso_or_equiv
_atom_site_adp_type
_atom_site_occupancy
_atom_site_symmetry_multiplicity
_atom_site_calc_flag
_atom_site_refinement_flags
Co1 Co -0.02683(4) 0.92169(4) 0.32515(3) 0.01454(11) Uani 1 1 d .
Co2 Co 0.18838(4) 1.08160(4) 0.24764(3) 0.01541(11) Uani 1 1 d .
Co3 Co 0.28174(4) 0.56318(4) 0.22933(3) 0.01604(11) Uani 1 1 d .
Co4 Co 0.48503(4) 0.69072(4) 0.13597(3) 0.01504(11) Uani 1 1 d .
Si1 Si 0.16540(9) 0.88982(8) 0.20595(5) 0.01361(18) Uani 1 1 d .
Si2 Si -0.06644(10) 1.12395(8) 0.24841(6) 0.01740(19) Uani 1 1 d .
C1 C 0.0685(3) 0.8088(3) 0.4029(2) 0.0193(7) Uani 1 1 d .
C2 C -0.1296(3) 0.8374(3) 0.2712(2) 0.0211(7) Uani 1 1 d .
C3 C -0.1626(4) 0.9848(3) 0.4114(2) 0.0239(7) Uani 1 1 d .
C4 C 0.1639(3) 1.1635(3) 0.3429(2) 0.0198(7) Uani 1 1 d .
C5 C 0.2007(4) 1.1856(3) 0.1437(2) 0.0224(7) Uani 1 1 d .
C6 C 0.3830(4) 1.0296(3) 0.2504(2) 0.0219(7) Uani 1 1 d .
C7 C 0.1361(4) 0.5294(3) 0.3280(2) 0.0245(7) Uani 1 1 d .
C8 C 0.1698(4) 0.5548(3) 0.1437(2) 0.0266(8) Uani 1 1 d .
C9 C 0.3960(3) 0.4113(3) 0.2398(2) 0.0208(7) Uani 1 1 d .
C10 C 0.5725(4) 0.8409(3) 0.0980(2) 0.0252(7) Uani 1 1 d .
C11 C 0.6564(4) 0.5809(3) 0.1366(2) 0.0213(7) Uani 1 1 d .
C12 C 0.4391(4) 0.6758(3) 0.0291(2) 0.0247(7) Uani 1 1 d .
C13 C 0.1241(3) 0.8899(3) 0.0913(2) 0.0188(7) Uani 1 1 d .
H13A H 0.2195 0.8841 0.0479 0.028 Uiso 1 1 calc R
H13B H 0.0642 0.9699 0.0731 0.028 Uiso 1 1 calc R
H13C H 0.0670 0.8158 0.0929 0.028 Uiso 1 1 calc R
C14 C -0.1623(4) 1.2594(3) 0.3089(2) 0.0240(7) Uani 1 1 d .
H14A H -0.1380 1.3422 0.2712 0.036 Uiso 1 1 calc R
H14B H -0.1268 1.2531 0.3658 0.036 Uiso 1 1 calc R
H14C H -0.2721 1.2536 0.3213 0.036 Uiso 1 1 calc R
C15 C 0.3066(3) 0.7505(3) 0.22338(19) 0.0142(6) Uani 1 1 d .
C16 C 0.4069(3) 0.6790(3) 0.26776(19) 0.0139(6) Uani 1 1 d .
C17 C 0.4869(3) 0.6646(3) 0.34365(19) 0.0152(6) Uani 1 1 d .
C18 C 0.4636(3) 0.7584(3) 0.4001(2) 0.0195(7) Uani 1 1 d .
H13 H 0.3922 0.8303 0.3908 0.023 Uiso 1 1 calc R
C19 C 0.5433(4) 0.7476(3) 0.4691(2) 0.0239(7) Uani 1 1 d .
H14 H 0.5267 0.8118 0.5070 0.029 Uiso 1 1 calc R
C20 C 0.6476(4) 0.6430(3) 0.4832(2) 0.0258(8) Uani 1 1 d .
H11 H 0.7042 0.6367 0.5297 0.031 Uiso 1 1 calc R
C21 C 0.6692(3) 0.5476(3) 0.4293(2) 0.0219(7) Uani 1 1 d .
H12 H 0.7386 0.4747 0.4400 0.026 Uiso 1 1 calc R
C22 C 0.5896(3) 0.5588(3) 0.3600(2) 0.0191(7) Uani 1 1 d .
H8 H 0.6053 0.4934 0.3230 0.023 Uiso 1 1 calc R
C24 C -0.1502(4) 1.1495(3) 0.1449(2) 0.0266(8) Uani 1 1 d .
H24A H -0.2607 1.1616 0.1614 0.040 Uiso 1 1 calc R
H24B H -0.1220 1.0741 0.1142 0.040 Uiso 1 1 calc R
H24C H -0.1119 1.2264 0.1045 0.040 Uiso 1 1 calc R
O1 O 0.1212(3) 0.7376(2) 0.45439(15) 0.0277(5) Uani 1 1 d .
O2 O -0.1965(3) 0.7822(2) 0.23672(16) 0.0331(6) Uani 1 1 d .
O3 O -0.2525(3) 1.0201(2) 0.46737(17) 0.0384(6) Uani 1 1 d .
O4 O 0.1536(3) 1.2152(2) 0.40347(15) 0.0289(5) Uani 1 1 d .
O5 O 0.2155(3) 1.2533(2) 0.07608(16) 0.0342(6) Uani 1 1 d .
O6 O 0.5078(3) 1.0074(2) 0.25134(17) 0.0296(6) Uani 1 1 d .
O7 O 0.0455(3) 0.5051(2) 0.38968(17) 0.0354(6) Uani 1 1 d .
O8 O 0.1026(3) 0.5487(3) 0.09066(19) 0.0438(7) Uani 1 1 d .
O9 O 0.4702(3) 0.3175(2) 0.24755(17) 0.0285(5) Uani 1 1 d .
O10 O 0.6257(3) 0.9348(3) 0.07063(18) 0.0449(7) Uani 1 1 d .
O11 O 0.7633(3) 0.5158(2) 0.13648(16) 0.0339(6) Uani 1 1 d .
O12 O 0.4157(3) 0.6610(3) -0.03815(17) 0.0382(6) Uani 1 1 d .

loop_
_atom_site_aniso_label
_atom_site_aniso_U_11
_atom_site_aniso_U_22
_atom_site_aniso_U_33
_atom_site_aniso_U_23
_atom_site_aniso_U_13
_atom_site_aniso_U_12
Co1 0.0150(2) 0.0138(2) 0.0139(2) -0.00284(16) -0.00107(16) 0.00086(16)
Co2 0.0173(2) 0.0127(2) 0.0162(2) -0.00344(16) -0.00230(17) -0.00062(16)
Co3 0.0139(2) 0.0138(2) 0.0211(2) -0.00477(17) -0.00350(17) -0.00069(16)
Co4 0.0141(2) 0.0164(2) 0.0147(2) -0.00456(16) -0.00172(16) -0.00011(16)
Si1 0.0146(4) 0.0135(4) 0.0130(4) -0.0032(3) -0.0029(3) 0.0000(3)
Si2 0.0185(4) 0.0163(4) 0.0174(4) -0.0025(3) -0.0053(3) 0.0017(3)
C1 0.0175(16) 0.0251(17) 0.0157(16) -0.0066(14) -0.0010(13) -0.0016(13)
C2 0.0167(16) 0.0247(17) 0.0194(17) 0.0004(14) -0.0001(13) -0.0028(13)
C3 0.0259(18) 0.0175(16) 0.0238(18) 0.0008(14) 0.0006(15) 0.0008(14)
C4 0.0201(17) 0.0161(16) 0.0219(18) -0.0007(14) -0.0025(13) -0.0018(13)
C5 0.0209(17) 0.0210(17) 0.0248(19) -0.0070(15) -0.0009(14) 0.0000(13)
C6 0.029(2) 0.0135(16) 0.0244(18) -0.0045(13) -0.0039(14) -0.0043(13)
C7 0.0199(17) 0.0169(16) 0.036(2) -0.0048(15) -0.0030(16) -0.0022(13)
C8 0.0277(19) 0.0189(17) 0.035(2) -0.0055(15) -0.0080(16) -0.0022(14)
C9 0.0157(16) 0.0201(17) 0.0281(18) -0.0074(14) -0.0028(13) -0.0045(14)
C10 0.0266(18) 0.030(2) 0.0191(17) -0.0106(15) 0.0031(14) -0.0048(15)
C11 0.0201(18) 0.0251(17) 0.0168(17) -0.0035(13) 0.0005(13) -0.0017(14)
C12 0.0202(17) 0.0280(18) 0.0250(19) -0.0069(15) -0.0030(14) 0.0036(14)
C13 0.0219(17) 0.0168(15) 0.0175(16) -0.0045(13) -0.0044(13) 0.0038(13)
C14 0.0247(18) 0.0194(17) 0.0269(18) -0.0052(14) -0.0062(14) 0.0072(14)
C15 0.0144(15) 0.0116(14) 0.0167(15) -0.0067(12) 0.0008(12) -0.0021(12)
C16 0.0119(14) 0.0134(14) 0.0157(15) -0.0037(12) 0.0015(12) -0.0027(11)
C17 0.0141(15) 0.0151(15) 0.0154(15) -0.0010(12) 0.0011(12) -0.0063(12)
C18 0.0185(16) 0.0201(16) 0.0196(16) -0.0037(13) -0.0026(13) -0.0013(13)
C19 0.0282(18) 0.0281(18) 0.0188(17) -0.0086(14) -0.0047(14) -0.0083(15)
C20 0.0246(18) 0.0330(19) 0.0223(18) 0.0001(15) -0.0102(14) -0.0092(15)
C21 0.0158(16) 0.0246(17) 0.0241(18) 0.0001(14) -0.0050(13) 0.0000(13)
C22 0.0194(16) 0.0201(16) 0.0169(16) -0.0008(13) -0.0014(13) -0.0054(13)
C24 0.0261(18) 0.0279(18) 0.0274(19) -0.0053(15) -0.0110(15) 0.0042(15)
O1 0.0267(13) 0.0314(13) 0.0207(12) 0.0033(10) -0.0061(10) 0.0069(10)
O2 0.0299(14) 0.0423(15) 0.0317(14) -0.0099(12) -0.0061(11) -0.0156(12)
O3 0.0437(16) 0.0284(14) 0.0319(14) -0.0051(11) 0.0135(13) 0.0080(12)
O4 0.0359(14) 0.0284(13) 0.0249(13) -0.0114(11) -0.0055(11) -0.0023(11)
O5 0.0381(15) 0.0322(14) 0.0247(14) 0.0064(11) 0.0022(11) -0.0022(11)
O6 0.0190(13) 0.0269(13) 0.0439(15) -0.0055(11) -0.0092(11) -0.0002(10)
O7 0.0268(14) 0.0325(14) 0.0397(16) -0.0017(12) 0.0085(12) -0.0056(11)
O8 0.0405(16) 0.0541(18) 0.0485(17) -0.0168(14) -0.0266(14) -0.0071(13)
O9 0.0249(13) 0.0168(12) 0.0445(15) -0.0059(10) -0.0076(11) -0.0011(10)
O10 0.0603(19) 0.0345(16) 0.0366(16) -0.0048(12) 0.0087(14) -0.0241(14)
O11 0.0209(13) 0.0414(15) 0.0347(15) -0.0026(12) -0.0045(11) 0.0109(12)
O12 0.0386(15) 0.0552(17) 0.0270(14) -0.0192(13) -0.0149(12) 0.0069(13)

loop_
_atom_type_symbol
_atom_type_description
_atom_type_scat_dispersion_real
_atom_type_scat_dispersion_imag
_atom_type_scat_source
C C 0.0033 0.0016 'International Tables Vol C Tables 4.2.6.8 and 6.1.1.4'
H H 0.0000 0.0000 'International Tables Vol C Tables 4.2.6.8 and 6.1.1.4'
O O 0.0106 0.0060 'International Tables Vol C Tables 4.2.6.8 and 6.1.1.4'
Si Si 0.0817 0.0704 'International Tables Vol C Tables 4.2.6.8 and 6.1.1.4'
Co Co 0.3494 0.9721 'International Tables Vol C Tables 4.2.6.8 and 6.1.1.4'

loop_
_geom_angle_atom_site_label_1
_geom_angle_atom_site_label_2
_geom_angle_atom_site_label_3
_geom_angle
C2 Co1 C3 105.60(15)
C2 Co1 C1 109.73(14)
C3 Co1 C1 94.45(14)
C2 Co1 Si2 98.96(11)
C3 Co1 Si2 82.31(11)
C1 Co1 Si2 150.86(10)
C2 Co1 Si1 83.63(10)
C3 Co1 Si1 166.30(11)
C1 Co1 Si1 91.79(10)
Si2 Co1 Si1 86.31(4)
C2 Co1 Co2 127.48(10)
C3 Co1 Co2 112.88(11)
C1 Co1 Co2 101.63(10)
Si2 Co1 Co2 54.61(3)
Si1 Co1 Co2 53.78(3)
C5 Co2 C6 102.30(15)
C5 Co2 C4 113.94(14)
C6 Co2 C4 94.10(14)
C5 Co2 Si1 101.18(11)
C6 Co2 Si1 87.97(10)
C4 Co2 Si1 143.40(10)
C5 Co2 Si2 82.00(11)
C6 Co2 Si2 173.49(10)
C4 Co2 Si2 88.50(11)
Si1 Co2 Si2 86.40(4)
C5 Co2 Co1 127.45(11)
C6 Co2 Co1 119.89(10)
C4 Co2 Co1 93.93(10)
Si1 Co2 Co1 54.63(3)
Si2 Co2 Co1 53.89(3)
C7 Co3 C9 99.10(15)
C7 Co3 C8 98.15(15)
C9 Co3 C8 105.44(15)
C7 Co3 C16 102.54(13)
C9 Co3 C16 101.65(13)
C8 Co3 C16 142.59(14)
C7 Co3 C15 102.99(13)
C9 Co3 C15 138.13(13)
C8 Co3 C15 106.04(14)
C16 Co3 C15 38.98(12)
C7 Co3 Co4 152.64(10)
C9 Co3 Co4 95.91(10)
C8 Co3 Co4 99.71(11)
C16 Co3 Co4 51.77(8)
C15 Co3 Co4 52.00(8)
C10 Co4 C12 96.58(15)
C10 Co4 C11 98.79(15)
C12 Co4 C11 101.04(15)
C10 Co4 C16 107.51(13)
C12 Co4 C16 144.86(13)
C11 Co4 C16 100.12(13)
C10 Co4 C15 99.10(13)
C12 Co4 C15 113.21(13)
C11 Co4 C15 138.91(13)
C16 Co4 C15 39.03(12)
C10 Co4 Co3 151.17(11)
C12 Co4 Co3 95.55(11)
C11 Co4 Co3 104.41(10)
C16 Co4 Co3 51.91(8)
C15 Co4 Co3 52.07(8)
C15 Si1 C13 105.14(14)
C15 Si1 Co2 121.09(10)
C13 Si1 Co2 118.71(10)
C15 Si1 Co1 117.56(10)
C13 Si1 Co1 120.82(10)
Co2 Si1 Co1 71.59(4)
C24 Si2 C14 103.28(15)
C24 Si2 Co1 120.73(12)
C14 Si2 Co1 120.97(11)
C24 Si2 Co2 123.52(12)
C14 Si2 Co2 115.74(11)
Co1 Si2 Co2 71.50(4)
O1 C1 Co1 176.5(3)
O2 C2 Co1 179.6(3)
O3 C3 Co1 177.0(3)
O4 C4 Co2 177.7(3)
O5 C5 Co2 176.9(3)
O6 C6 Co2 174.2(3)
O7 C7 Co3 178.3(3)
O8 C8 Co3 179.1(3)
O9 C9 Co3 178.1(3)
O10 C10 Co4 177.0(3)
O11 C11 Co4 178.5(3)
O12 C12 Co4 176.4(3)
C16 C15 Si1 153.2(2)
C16 C15 Co4 70.10(17)
Si1 C15 Co4 128.99(16)
C16 C15 Co3 70.21(17)
Si1 C15 Co3 128.15(15)
Co4 C15 Co3 75.93(10)
C15 C16 C17 146.4(3)
C15 C16 Co4 70.87(18)
C17 C16 Co4 131.0(2)
C15 C16 Co3 70.81(17)
C17 C16 Co3 133.0(2)
Co4 C16 Co3 76.31(11)
C22 C17 C18 118.5(3)
C22 C17 C16 120.8(3)
C18 C17 C16 120.7(3)
C19 C18 C17 120.7(3)
C18 C19 C20 120.1(3)
C19 C20 C21 120.0(3)
C22 C21 C20 119.9(3)
C21 C22 C17 120.8(3)

loop_
_geom_bond_atom_site_label_1
_geom_bond_atom_site_label_2
_geom_bond_distance
Co1 C2 1.763(3)
Co1 C3 1.781(3)
Co1 C1 1.810(3)
Co1 Si2 2.2775(12)
Co1 Si1 2.2975(12)
Co1 Co2 2.6734(11)
Co2 C5 1.760(3)
Co2 C6 1.792(4)
Co2 C4 1.793(3)
Co2 Si1 2.2731(10)
Co2 Si2 2.2980(11)
Co3 C7 1.805(4)
Co3 C9 1.809(3)
Co3 C8 1.835(4)
Co3 C16 1.993(3)
Co3 C15 2.000(3)
Co3 Co4 2.4602(11)
Co4 C10 1.803(4)
Co4 C12 1.809(4)
Co4 C11 1.831(3)
Co4 C16 1.989(3)
Co4 C15 1.999(3)
Si1 C15 1.857(3)
Si1 C13 1.873(3)
Si2 C24 1.863(3)
Si2 C14 1.878(3)
C1 O1 1.131(4)
C2 O2 1.144(4)
C3 O3 1.140(4)
C4 O4 1.142(4)
C5 O5 1.144(4)
C6 O6 1.130(4)
C7 O7 1.132(4)
C8 O8 1.127(4)
C9 O9 1.135(4)
C10 O10 1.127(4)
C11 O11 1.122(4)
C12 O12 1.136(4)
C15 C16 1.332(4)
C16 C17 1.470(4)
C17 C22 1.393(4)
C17 C18 1.400(4)
C18 C19 1.381(4)
C19 C20 1.386(5)
C20 C21 1.387(5)
C21 C22 1.384(4)

loop_
_geom_torsion_atom_site_label_1
_geom_torsion_atom_site_label_2
_geom_torsion_atom_site_label_3
_geom_torsion_atom_site_label_4
_geom_torsion
C2 Co1 Co2 C5 33.16(18)
C3 Co1 Co2 C5 -100.57(17)
C1 Co1 Co2 C5 159.48(16)
Si2 Co1 Co2 C5 -39.13(13)
Si1 Co1 Co2 C5 75.86(13)
C2 Co1 Co2 C6 -105.42(18)
C3 Co1 Co2 C6 120.85(17)
C1 Co1 Co2 C6 20.90(15)
Si2 Co1 Co2 C6 -177.71(12)
Si1 Co1 Co2 C6 -62.72(12)
C2 Co1 Co2 C4 157.56(16)
C3 Co1 Co2 C4 23.83(16)
C1 Co1 Co2 C4 -76.12(14)
Si2 Co1 Co2 C4 85.27(11)
Si1 Co1 Co2 C4 -159.74(10)
C2 Co1 Co2 Si1 -42.70(13)
C3 Co1 Co2 Si1 -176.43(12)
C1 Co1 Co2 Si1 83.62(10)
Si2 Co1 Co2 Si1 -114.99(4)
C2 Co1 Co2 Si2 72.29(14)
C3 Co1 Co2 Si2 -61.44(12)
C1 Co1 Co2 Si2 -161.39(10)
Si1 Co1 Co2 Si2 114.99(4)
C7 Co3 Co4 C10 -27.9(3)
C9 Co3 Co4 C10 -151.1(2)
C8 Co3 Co4 C10 102.1(3)
C16 Co3 Co4 C10 -50.9(3)
C15 Co3 Co4 C10 -0.7(2)
C7 Co3 Co4 C12 -142.5(3)
C9 Co3 Co4 C12 94.41(15)
C8 Co3 Co4 C12 -12.41(15)
C16 Co3 Co4 C12 -165.41(15)
C15 Co3 Co4 C12 -115.23(15)
C7 Co3 Co4 C11 114.6(3)
C9 Co3 Co4 C11 -8.51(14)
C8 Co3 Co4 C11 -115.33(15)
C16 Co3 Co4 C11 91.67(15)
C15 Co3 Co4 C11 141.84(15)
C7 Co3 Co4 C16 22.9(3)
C9 Co3 Co4 C16 -100.18(15)
C8 Co3 Co4 C16 153.00(15)
C15 Co3 Co4 C16 50.17(15)
C7 Co3 Co4 C15 -27.2(3)
C9 Co3 Co4 C15 -150.36(15)
C8 Co3 Co4 C15 102.83(15)
C16 Co3 Co4 C15 -50.17(15)
C5 Co2 Si1 C15 120.06(15)
C6 Co2 Si1 C15 17.92(15)
C4 Co2 Si1 C15 -76.2(2)
Si2 Co2 Si1 C15 -158.83(11)
Co1 Co2 Si1 C15 -111.63(12)
C5 Co2 Si1 C13 -12.62(16)
C6 Co2 Si1 C13 -114.76(16)
C4 Co2 Si1 C13 151.1(2)
Si2 Co2 Si1 C13 68.49(12)
Co1 Co2 Si1 C13 115.68(12)
C5 Co2 Si1 Co1 -128.30(11)
C6 Co2 Si1 Co1 129.56(11)
C4 Co2 Si1 Co1 35.41(17)
Si2 Co2 Si1 Co1 -47.20(3)
C2 Co1 Si1 C15 -96.67(15)
C3 Co1 Si1 C15 130.1(5)
C1 Co1 Si1 C15 12.99(14)
Si2 Co1 Si1 C15 163.88(11)
Co2 Co1 Si1 C15 116.12(11)
C2 Co1 Si1 C13 34.20(16)
C3 Co1 Si1 C13 -99.0(5)
C1 Co1 Si1 C13 143.86(15)
Si2 Co1 Si1 C13 -65.25(12)
Co2 Co1 Si1 C13 -113.01(12)
C2 Co1 Si1 Co2 147.22(11)
C3 Co1 Si1 Co2 14.0(5)
C1 Co1 Si1 Co2 -103.12(10)
Si2 Co1 Si1 Co2 47.77(3)
C2 Co1 Si2 C24 -11.47(17)
C3 Co1 Si2 C24 -116.15(17)
C1 Co1 Si2 C24 158.5(2)
Si1 Co1 Si2 C24 71.48(13)
Co2 Co1 Si2 C24 118.60(14)
C2 Co1 Si2 C14 120.46(16)
C3 Co1 Si2 C14 15.79(17)
C1 Co1 Si2 C14 -69.5(2)
Si1 Co1 Si2 C14 -156.59(13)
Co2 Co1 Si2 C14 -109.47(13)
C2 Co1 Si2 Co2 -130.07(11)
C3 Co1 Si2 Co2 125.25(12)
C1 Co1 Si2 Co2 39.9(2)
Si1 Co1 Si2 Co2 -47.12(3)
C5 Co2 Si2 C24 34.48(17)
C6 Co2 Si2 C24 -97.3(9)
C4 Co2 Si2 C24 148.91(17)
Si1 Co2 Si2 C24 -67.35(14)
Co1 Co2 Si2 C24 -115.13(14)
C5 Co2 Si2 C14 -94.22(16)
C6 Co2 Si2 C14 134.0(9)
C4 Co2 Si2 C14 20.21(15)
Si1 Co2 Si2 C14 163.95(12)
Co1 Co2 Si2 C14 116.17(12)
C5 Co2 Si2 Co1 149.61(11)
C6 Co2 Si2 Co1 17.8(9)
C4 Co2 Si2 Co1 -95.96(10)
Si1 Co2 Si2 Co1 47.78(3)
C2 Co1 C1 O1 -75(5)
C3 Co1 C1 O1 33(5)
Si2 Co1 C1 O1 115(5)
Si1 Co1 C1 O1 -159(5)
Co2 Co1 C1 O1 147(5)
C3 Co1 C2 O2 -59(48)
C1 Co1 C2 O2 42(48)
Si2 Co1 C2 O2 -144(48)
Si1 Co1 C2 O2 131(48)
Co2 Co1 C2 O2 165(100)
C2 Co1 C3 O3 40(6)
C1 Co1 C3 O3 -72(6)
Si2 Co1 C3 O3 137(6)
Si1 Co1 C3 O3 171(6)
Co2 Co1 C3 O3 -176(100)
C5 Co2 C4 O4 -94(7)
C6 Co2 C4 O4 11(7)
Si1 Co2 C4 O4 104(7)
Si2 Co2 C4 O4 -175(7)
Co1 Co2 C4 O4 132(7)
C6 Co2 C5 O5 -15(5)
C4 Co2 C5 O5 85(5)
Si1 Co2 C5 O5 -105(5)
Si2 Co2 C5 O5 170(5)
Co1 Co2 C5 O5 -159(5)
C5 Co2 C6 O6 58(3)
C4 Co2 C6 O6 -58(3)
Si1 Co2 C6 O6 159(3)
Si2 Co2 C6 O6 -172(2)
Co1 Co2 C6 O6 -155(3)
C9 Co3 C7 O7 -26(11)
C8 Co3 C7 O7 81(11)
C16 Co3 C7 O7 -130(11)
C15 Co3 C7 O7 -170(11)
Co4 Co3 C7 O7 -149(10)
C7 Co3 C8 O8 -133(23)
C9 Co3 C8 O8 -31(23)
C16 Co3 C8 O8 104(23)
C15 Co3 C8 O8 121(23)
Co4 Co3 C8 O8 68(23)
C7 Co3 C9 O9 -96(10)
C8 Co3 C9 O9 163(10)
C16 Co3 C9 O9 9(10)
C15 Co3 C9 O9 25(10)
Co4 Co3 C9 O9 61(10)
C12 Co4 C10 O10 2(6)
C11 Co4 C10 O10 104(6)
C16 Co4 C10 O10 -153(6)
C15 Co4 C10 O10 -113(6)
Co3 Co4 C10 O10 -113(6)
C10 Co4 C11 O11 2(11)
C12 Co4 C11 O11 100(11)
C16 Co4 C11 O11 -108(11)
C15 Co4 C11 O11 -113(11)
Co3 Co4 C11 O11 -161(11)
C10 Co4 C12 O12 112(5)
C11 Co4 C12 O12 12(5)
C16 Co4 C12 O12 -114(5)
C15 Co4 C12 O12 -145(5)
Co3 Co4 C12 O12 -94(5)
C13 Si1 C15 C16 170.3(5)
Co2 Si1 C15 C16 32.2(6)
Co1 Si1 C15 C16 -52.0(5)
C13 Si1 C15 Co4 41.0(2)
Co2 Si1 C15 Co4 -97.08(18)
Co1 Si1 C15 Co4 178.73(13)
C13 Si1 C15 Co3 -62.8(2)
Co2 Si1 C15 Co3 159.15(13)
Co1 Si1 C15 Co3 75.0(2)
C10 Co4 C15 C16 -106.63(19)
C12 Co4 C15 C16 152.13(19)
C11 Co4 C15 C16 8.2(3)
Co3 Co4 C15 C16 73.71(17)
C10 Co4 C15 Si1 51.6(2)
C12 Co4 C15 Si1 -49.6(2)
C11 Co4 C15 Si1 166.39(18)
C16 Co4 C15 Si1 158.2(3)
Co3 Co4 C15 Si1 -128.1(2)
C10 Co4 C15 Co3 179.66(12)
C12 Co4 C15 Co3 78.41(15)
C11 Co4 C15 Co3 -65.6(2)
C16 Co4 C15 Co3 -73.71(17)
C7 Co3 C15 C16 94.0(2)
C9 Co3 C15 C16 -26.1(3)
C8 Co3 C15 C16 -163.47(19)
Co4 Co3 C15 C16 -73.57(17)
C7 Co3 C15 Si1 -63.6(2)
C9 Co3 C15 Si1 176.39(18)
C8 Co3 C15 Si1 39.0(2)
C16 Co3 C15 Si1 -157.5(3)
Co4 Co3 C15 Si1 128.9(2)
C7 Co3 C15 Co4 167.53(12)
C9 Co3 C15 Co4 47.5(2)
C8 Co3 C15 Co4 -89.90(14)
C16 Co3 C15 Co4 73.57(17)
Si1 C15 C16 C17 -3.2(9)
Co4 C15 C16 C17 137.0(5)
Co3 C15 C16 C17 -141.3(5)
Si1 C15 C16 Co4 -140.2(5)
Co3 C15 C16 Co4 81.69(8)
Si1 C15 C16 Co3 138.1(5)
Co4 C15 C16 Co3 -81.69(8)
C10 Co4 C16 C15 82.8(2)
C12 Co4 C16 C15 -48.3(3)
C11 Co4 C16 C15 -174.57(18)
Co3 Co4 C16 C15 -74.12(16)
C10 Co4 C16 C17 -67.2(3)
C12 Co4 C16 C17 161.7(3)
C11 Co4 C16 C17 35.4(3)
C15 Co4 C16 C17 -150.0(4)
Co3 Co4 C16 C17 135.9(3)
C10 Co4 C16 Co3 156.90(13)
C12 Co4 C16 Co3 25.8(3)
C11 Co4 C16 Co3 -100.45(12)
C15 Co4 C16 Co3 74.12(16)
C7 Co3 C16 C15 -95.2(2)
C9 Co3 C16 C15 162.56(19)
C8 Co3 C16 C15 26.8(3)
Co4 Co3 C16 C15 74.20(17)
C7 Co3 C16 C17 56.5(3)
C9 Co3 C16 C17 -45.7(3)
C8 Co3 C16 C17 178.5(3)
C15 Co3 C16 C17 151.7(4)
Co4 Co3 C16 C17 -134.1(3)
C7 Co3 C16 Co4 -169.43(12)
C9 Co3 C16 Co4 88.37(13)
C8 Co3 C16 Co4 -47.4(2)
C15 Co3 C16 Co4 -74.20(17)
C15 C16 C17 C22 179.5(4)
Co4 C16 C17 C22 -59.0(4)
Co3 C16 C17 C22 53.4(4)
C15 C16 C17 C18 -1.7(6)
Co4 C16 C17 C18 119.7(3)
Co3 C16 C17 C18 -127.9(3)
C22 C17 C18 C19 1.4(4)
C16 C17 C18 C19 -177.3(3)
C17 C18 C19 C20 -0.1(5)
C18 C19 C20 C21 -1.6(5)
C19 C20 C21 C22 1.8(5)
C20 C21 C22 C17 -0.3(4)
C18 C17 C22 C21 -1.2(4)
C16 C17 C22 C21 177.5(3)
